data_7050716
loop_
_publ_author_name
'Hai-Bin Song'
'Zheng-Zhi Zhang'
'Thomas C. W. Mak'

_publ_section_title
;
 Hetero-binuclear complexes containing a Ru0\\rightarrow Mn+ bond
 bridged by P,N-phosphine ligands: convenient synthesis of tridentate
 organometallic trans-Ru(CO)3(L)2(L=phosphine bearing an N-donor
 substituent) ligands
;
_journal_issue 1
_journal_name_full 'New J. Chem.'
_journal_page_first 113
_journal_page_last 119
_journal_paper_doi 10.1039/b108287f
_journal_volume 26
_journal_year 2002
_chemical_formula_sum 'C36.5 H41 Cl3 N2 O4 P2 Ru'
_chemical_formula_weight 841.07
_chemical_name_systematic
; 
? 
;
_space_group_IT_number 88
_symmetry_cell_setting tetragonal
_symmetry_space_group_name_Hall '-I 4ad'
_symmetry_space_group_name_H-M 'I 41/a :2'
_atom_sites_solution_hydrogens geom
_atom_sites_solution_primary direct
_atom_sites_solution_secondary difmap
_audit_creation_method SHELXL-97
_cell_angle_alpha 90.00
_cell_angle_beta 90.00
_cell_angle_gamma 90.00
_cell_formula_units_Z 8
_cell_length_a 20.928(2)
_cell_length_b 20.928(2)
_cell_length_c 17.798(4)
_cell_measurement_temperature 293(2)
_cell_volume 7795(2)
_computing_structure_refinement 'SHELXL-97 (Sheldrick, 1997)'
_computing_structure_solution 'SHELXS-97 (Sheldrick, 1990)'
_diffrn_ambient_temperature 293(2)
_diffrn_measured_fraction_theta_full 0.760
_diffrn_measured_fraction_theta_max 0.760
_diffrn_radiation_monochromator graphite
_diffrn_radiation_source 'fine-focus sealed tube'
_diffrn_radiation_type MoK\a
_diffrn_radiation_wavelength 0.71073
_diffrn_reflns_av_R_equivalents 0.0490
_diffrn_reflns_av_sigmaI/netI 0.0616
_diffrn_reflns_limit_h_max 25
_diffrn_reflns_limit_h_min -18
_diffrn_reflns_limit_k_max 18
_diffrn_reflns_limit_k_min -25
_diffrn_reflns_limit_l_max 1
_diffrn_reflns_limit_l_min -12
_diffrn_reflns_number 6595
_diffrn_reflns_theta_full 26.00
_diffrn_reflns_theta_max 26.00
_diffrn_reflns_theta_min 2.46
_exptl_absorpt_coefficient_mu 0.730
_exptl_absorpt_correction_T_max 0.959
_exptl_absorpt_correction_T_min 0.917
_exptl_absorpt_correction_type psi-scan
_exptl_crystal_colour yellow
_exptl_crystal_density_diffrn 1.433
_exptl_crystal_density_method 'not measured'
_exptl_crystal_description block
_exptl_crystal_F_000 3448
_exptl_crystal_size_max 0.45
_exptl_crystal_size_mid 0.42
_exptl_crystal_size_min 0.40
_refine_diff_density_max 0.550
_refine_diff_density_min -0.284
_refine_diff_density_rms 0.084
_refine_ls_extinction_method none
_refine_ls_goodness_of_fit_ref 1.043
_refine_ls_hydrogen_treatment mixed
_refine_ls_matrix_type full
_refine_ls_number_parameters 233
_refine_ls_number_reflns 2914
_refine_ls_number_restraints 0
_refine_ls_restrained_S_all 1.043
_refine_ls_R_factor_all 0.0893
_refine_ls_R_factor_gt 0.0487
_refine_ls_shift/su_max 0.000
_refine_ls_shift/su_mean 0.000
_refine_ls_structure_factor_coef Fsqd
_refine_ls_weighting_details 'calc w=1/[\s^2^(Fo^2^)+(0.0757P)^2^+8.2071P] where P=(Fo^2^+2Fc^2^)/3'
_refine_ls_weighting_scheme calc
_refine_ls_wR_factor_gt 0.1274
_refine_ls_wR_factor_ref 0.1464
_reflns_number_gt 1910
_reflns_number_total 2914
_reflns_threshold_expression >2sigma(I)
_cod_data_source_file b108287f.txt
_cod_data_source_block compound62
_cod_depositor_comments
;
The following automatic conversions were performed:
'_symmetry_cell_setting' value 'Tetragonal' changed to 'tetragonal'
according to '/home/saulius/struct/CIF-dictionaries/cif_core.dic'
dictionary named 'cif_core.dic' version 2.4.1 from 2010-06-29.

Automatic conversion script
Id: cif_fix_enum 1527 2010-12-29 10:47:43Z saulius 

The following automatic conversions were performed:

'_exptl_absorpt_correction_type' tag value 'Psi-Scans' was replaced
with 'psi-scan' value.

Automatic conversion script
Id: cif_fix_values 1646 2011-03-28 12:23:43Z adriana 
;
_cod_original_sg_symbol_H-M I4(1)/a
_cod_original_formula_sum 'C36.50 H41 Cl3 N2 O4 P2 Ru'
_cod_database_code 7050716

loop_
_symmetry_equiv_pos_as_xyz
'x, y, z'
'-x+1/2, -y, z+1/2'
'-y+3/4, x+1/4, z+1/4'
'y+3/4, -x+3/4, z+3/4'
'x+1/2, y+1/2, z+1/2'
'-x+1, -y+1/2, z+1'
'-y+5/4, x+3/4, z+3/4'
'y+5/4, -x+5/4, z+5/4'
'-x, -y, -z'
'x-1/2, y, -z-1/2'
'y-3/4, -x-1/4, -z-1/4'
'-y-3/4, x-3/4, -z-3/4'
'-x+1/2, -y+1/2, -z+1/2'
'x, y+1/2, -z'
'y-1/4, -x+1/4, -z+1/4'
'-y-1/4, x-1/4, -z-1/4'

loop_
_atom_site_label
_atom_site_type_symbol
_atom_site_fract_x
_atom_site_fract_y
_atom_site_fract_z
_atom_site_U_iso_or_equiv
_atom_site_adp_type
_atom_site_occupancy
_atom_site_symmetry_multiplicity
_atom_site_calc_flag
_atom_site_refinement_flags
_atom_site_disorder_assembly
_atom_site_disorder_group
Ru1 Ru 0.5000 0.7500 0.32162(4) 0.0387(3) Uani 1 2 d S . .
P1 P 0.44742(7) 0.64781(7) 0.33063(11) 0.0414(5) Uani 1 1 d . . .
Cl1 Cl 0.42739(8) 0.78747(7) 0.41875(12) 0.0621(6) Uani 1 1 d . . .
C1 C 0.5573(3) 0.7230(3) 0.2467(5) 0.0535(19) Uani 1 1 d . . .
O1 O 0.5915(3) 0.7089(3) 0.2014(4) 0.091(2) Uani 1 1 d . . .
C2 C 0.3749(3) 0.6436(3) 0.2727(5) 0.0487(19) Uani 1 1 d . . .
C3 C 0.3772(4) 0.6225(4) 0.2006(5) 0.071(2) Uani 1 1 d . . .
H3A H 0.4156 0.6072 0.1812 0.085 Uiso 1 1 calc R . .
C4 C 0.3236(5) 0.6233(5) 0.1559(6) 0.103(3) Uani 1 1 d . . .
H4A H 0.3259 0.6090 0.1065 0.123 Uiso 1 1 calc R . .
C5 C 0.2672(5) 0.6449(5) 0.1838(8) 0.105(4) Uani 1 1 d . . .
H5A H 0.2309 0.6447 0.1537 0.126 Uiso 1 1 calc R . .
C6 C 0.2636(4) 0.6668(5) 0.2550(8) 0.096(3) Uani 1 1 d . . .
H6A H 0.2249 0.6817 0.2739 0.115 Uiso 1 1 calc R . .
C7 C 0.3180(3) 0.6669(4) 0.3001(5) 0.071(2) Uani 1 1 d . . .
H7A H 0.3158 0.6828 0.3489 0.086 Uiso 1 1 calc R . .
C8 C 0.4933(3) 0.5768(3) 0.3055(4) 0.0462(18) Uani 1 1 d . . .
C9 C 0.4631(3) 0.5211(3) 0.2875(5) 0.067(2) Uani 1 1 d . . .
H9A H 0.4188 0.5198 0.2846 0.080 Uiso 1 1 calc R . .
C10 C 0.4988(4) 0.4664(3) 0.2734(5) 0.076(3) Uani 1 1 d . . .
H10A H 0.4781 0.4283 0.2619 0.091 Uiso 1 1 calc R . .
C11 C 0.5633(3) 0.4678(3) 0.2761(5) 0.073(2) Uani 1 1 d . . .
H11A H 0.5867 0.4313 0.2648 0.087 Uiso 1 1 calc R . .
C12 C 0.5938(3) 0.5225(3) 0.2953(5) 0.070(2) Uani 1 1 d . . .
H12A H 0.6381 0.5231 0.2991 0.085 Uiso 1 1 calc R . .
C13 C 0.5593(3) 0.5777(3) 0.3094(4) 0.058(2) Uani 1 1 d . . .
H13A H 0.5805 0.6154 0.3215 0.070 Uiso 1 1 calc R . .
C14 C 0.4211(3) 0.6311(3) 0.4268(4) 0.0548(19) Uani 1 1 d . . .
H14A H 0.4582 0.6304 0.4594 0.066 Uiso 1 1 calc R . .
H14B H 0.3936 0.6656 0.4434 0.066 Uiso 1 1 calc R . .
N1 N 0.3865(2) 0.5705(2) 0.4352(3) 0.0572(16) Uani 1 1 d . . .
C15 C 0.3259(3) 0.5778(3) 0.4741(5) 0.079(3) Uani 1 1 d . . .
H15A H 0.3000 0.6094 0.4483 0.095 Uiso 1 1 calc R . .
H15B H 0.3336 0.5930 0.5248 0.095 Uiso 1 1 calc R . .
C16 C 0.2905(4) 0.5153(3) 0.4771(6) 0.092(3) Uani 1 1 d . . .
H16A H 0.2504 0.5209 0.5036 0.110 Uiso 1 1 calc R . .
H16B H 0.2811 0.5009 0.4265 0.110 Uiso 1 1 calc R . .
O2 O 0.3286(3) 0.4685(3) 0.5148(4) 0.0939(19) Uani 1 1 d . . .
C17 C 0.3886(4) 0.4600(3) 0.4781(6) 0.091(3) Uani 1 1 d . . .
H17A H 0.3816 0.4437 0.4278 0.109 Uiso 1 1 calc R . .
H17B H 0.4139 0.4290 0.5056 0.109 Uiso 1 1 calc R . .
C18 C 0.4245(3) 0.5229(3) 0.4739(5) 0.074(2) Uani 1 1 d . . .
H18A H 0.4343 0.5377 0.5242 0.088 Uiso 1 1 calc R . .
H18B H 0.4645 0.5166 0.4473 0.088 Uiso 1 1 calc R . .
C19 C 0.5000 0.2500 0.3750 0.227(19) Uani 1 4 d S . .
Cl2 Cl 0.456(2) 0.3148(13) 0.3772(11) 0.111(6) Uani 0.25 1 d P . .
Cl3 Cl 0.483(3) 0.1772(8) 0.3802(8) 0.126(7) Uani 0.25 1 d P . .

loop_
_atom_site_aniso_label
_atom_site_aniso_U_11
_atom_site_aniso_U_22
_atom_site_aniso_U_33
_atom_site_aniso_U_23
_atom_site_aniso_U_13
_atom_site_aniso_U_12
Ru1 0.0339(4) 0.0300(4) 0.0523(7) 0.000 0.000 0.0009(3)
P1 0.0361(8) 0.0314(7) 0.0567(15) -0.0004(8) -0.0009(8) -0.0005(6)
Cl1 0.0647(10) 0.0433(8) 0.0782(17) -0.0038(9) 0.0251(10) -0.0025(7)
C1 0.057(4) 0.039(3) 0.065(6) -0.004(4) 0.006(4) -0.005(3)
O1 0.098(4) 0.076(4) 0.099(6) -0.029(3) 0.047(4) -0.008(3)
C2 0.043(3) 0.042(3) 0.061(7) 0.001(4) -0.006(3) -0.003(3)
C3 0.061(5) 0.091(6) 0.061(7) 0.003(5) -0.008(4) -0.005(4)
C4 0.087(7) 0.149(9) 0.072(8) 0.019(6) -0.026(6) -0.016(6)
C5 0.077(7) 0.125(9) 0.114(12) 0.036(8) -0.048(7) -0.019(6)
C6 0.043(4) 0.104(7) 0.141(11) 0.023(7) -0.017(6) 0.010(4)
C7 0.059(4) 0.078(5) 0.076(7) 0.005(5) -0.008(4) 0.007(4)
C8 0.044(3) 0.034(3) 0.060(5) -0.004(3) -0.002(3) 0.005(2)
C9 0.050(4) 0.044(4) 0.106(7) -0.022(4) -0.002(4) -0.001(3)
C10 0.077(5) 0.038(4) 0.112(8) -0.020(4) -0.014(5) 0.000(3)
C11 0.065(5) 0.048(4) 0.105(8) -0.013(4) -0.004(5) 0.024(3)
C12 0.050(4) 0.055(4) 0.107(7) -0.001(4) -0.007(4) 0.011(3)
C13 0.049(4) 0.040(3) 0.086(6) -0.008(4) -0.004(4) 0.005(3)
C14 0.059(4) 0.046(3) 0.060(6) -0.002(4) 0.005(4) -0.004(3)
N1 0.054(3) 0.036(3) 0.082(5) 0.007(3) 0.008(3) -0.001(2)
C15 0.063(5) 0.053(4) 0.121(8) 0.009(5) 0.023(5) -0.004(3)
C16 0.071(5) 0.064(5) 0.140(9) 0.025(6) 0.002(6) -0.017(4)
O2 0.104(5) 0.068(4) 0.109(6) 0.023(3) -0.001(4) -0.028(3)
C17 0.084(6) 0.052(4) 0.136(9) 0.017(5) -0.001(6) 0.004(4)
C18 0.070(5) 0.055(4) 0.095(7) 0.014(4) -0.003(5) -0.002(4)
C19 0.124(13) 0.124(13) 0.43(6) 0.000 0.000 0.000
Cl2 0.195(19) 0.096(10) 0.042(9) 0.016(7) 0.026(10) 0.076(9)
Cl3 0.29(2) 0.066(7) 0.018(8) 0.004(5) -0.012(13) -0.043(12)

loop_
_atom_type_symbol
_atom_type_description
_atom_type_scat_dispersion_real
_atom_type_scat_dispersion_imag
_atom_type_scat_source
C C 0.0033 0.0016 'International Tables Vol C Tables 4.2.6.8 and 6.1.1.4'
H H 0.0000 0.0000 'International Tables Vol C Tables 4.2.6.8 and 6.1.1.4'
N N 0.0061 0.0033 'International Tables Vol C Tables 4.2.6.8 and 6.1.1.4'
O O 0.0106 0.0060 'International Tables Vol C Tables 4.2.6.8 and 6.1.1.4'
P P 0.1023 0.0942 'International Tables Vol C Tables 4.2.6.8 and 6.1.1.4'
Cl Cl 0.1484 0.1585 'International Tables Vol C Tables 4.2.6.8 and 6.1.1.4'
Ru Ru -1.2594 0.8363 'International Tables Vol C Tables 4.2.6.8 and 6.1.1.4'

loop_
_geom_angle_atom_site_label_1
_geom_angle_atom_site_label_2
_geom_angle_atom_site_label_3
_geom_angle
_geom_angle_site_symmetry_1
_geom_angle_site_symmetry_3
_geom_angle_publ_flag
C1 Ru1 C1 89.7(5) . 6_564 ?
C1 Ru1 P1 91.32(18) . 6_564 ?
C1 Ru1 P1 94.09(18) 6_564 6_564 ?
C1 Ru1 P1 94.09(18) . . ?
C1 Ru1 P1 91.32(18) 6_564 . ?
P1 Ru1 P1 172.37(10) 6_564 . ?
C1 Ru1 Cl1 90.5(2) . 6_564 ?
C1 Ru1 Cl1 178.56(19) 6_564 6_564 ?
P1 Ru1 Cl1 87.34(5) 6_564 6_564 ?
P1 Ru1 Cl1 87.24(5) . 6_564 ?
C1 Ru1 Cl1 178.56(19) . . ?
C1 Ru1 Cl1 90.5(2) 6_564 . ?
P1 Ru1 Cl1 87.24(5) 6_564 . ?
P1 Ru1 Cl1 87.34(5) . . ?
Cl1 Ru1 Cl1 89.37(10) 6_564 . ?
C8 P1 C14 103.4(3) . . ?
C8 P1 C2 105.0(3) . . ?
C14 P1 C2 105.4(3) . . ?
C8 P1 Ru1 117.8(2) . . ?
C14 P1 Ru1 111.7(2) . . ?
C2 P1 Ru1 112.5(2) . . ?
O1 C1 Ru1 177.8(6) . . ?
C3 C2 C7 118.7(7) . . ?
C3 C2 P1 121.1(5) . . ?
C7 C2 P1 119.9(6) . . ?
C2 C3 C4 120.8(8) . . ?
C5 C4 C3 120.1(10) . . ?
C6 C5 C4 120.4(9) . . ?
C5 C6 C7 119.7(9) . . ?
C2 C7 C6 120.2(9) . . ?
C9 C8 C13 119.1(5) . . ?
C9 C8 P1 120.6(5) . . ?
C13 C8 P1 120.1(4) . . ?
C8 C9 C10 119.8(6) . . ?
C11 C10 C9 120.8(6) . . ?
C10 C11 C12 119.9(6) . . ?
C11 C12 C13 120.3(6) . . ?
C8 C13 C12 120.0(6) . . ?
N1 C14 P1 114.1(5) . . ?
C18 N1 C15 109.0(6) . . ?
C18 N1 C14 111.8(5) . . ?
C15 N1 C14 112.8(5) . . ?
N1 C15 C16 110.8(6) . . ?
O2 C16 C15 109.7(7) . . ?
C17 O2 C16 111.2(7) . . ?
O2 C17 C18 110.5(6) . . ?
N1 C18 C17 110.3(6) . . ?
Cl3 C19 Cl3 90.20(6) 6_554 16_656 ?
Cl3 C19 Cl3 173.3(10) 6_554 . ?
Cl3 C19 Cl3 90.20(6) 16_656 . ?
Cl3 C19 Cl3 90.20(6) 6_554 11_666 ?
Cl3 C19 Cl3 173.3(10) 16_656 11_666 ?
Cl3 C19 Cl3 90.20(6) . 11_666 ?
Cl3 C19 Cl2 137.8(8) 6_554 16_656 ?
Cl3 C19 Cl2 132.0(8) 16_656 16_656 ?
Cl3 C19 Cl2 42.4(7) . 16_656 ?
Cl3 C19 Cl2 47.8(8) 11_666 16_656 ?
Cl3 C19 Cl2 42.4(7) 6_554 11_666 ?
Cl3 C19 Cl2 47.8(8) 16_656 11_666 ?
Cl3 C19 Cl2 137.8(8) . 11_666 ?
Cl3 C19 Cl2 132.0(8) 11_666 11_666 ?
Cl2 C19 Cl2 177.3(14) 16_656 11_666 ?
Cl3 C19 Cl2 47.8(8) 6_554 . ?
Cl3 C19 Cl2 137.8(8) 16_656 . ?
Cl3 C19 Cl2 132.0(8) . . ?
Cl3 C19 Cl2 42.4(7) 11_666 . ?
Cl2 C19 Cl2 90.03(4) 16_656 . ?
Cl2 C19 Cl2 90.03(3) 11_666 . ?
Cl3 C19 Cl2 132.0(8) 6_554 6_554 ?
Cl3 C19 Cl2 42.4(7) 16_656 6_554 ?
Cl3 C19 Cl2 47.8(8) . 6_554 ?
Cl3 C19 Cl2 137.8(8) 11_666 6_554 ?
Cl2 C19 Cl2 90.03(3) 16_656 6_554 ?
Cl2 C19 Cl2 90.03(3) 11_666 6_554 ?
Cl2 C19 Cl2 177.3(14) . 6_554 ?
Cl3 Cl2 Cl3 128.4(15) 11_666 6_554 ?
Cl3 Cl2 C19 65.4(9) 11_666 . ?
Cl3 Cl2 C19 63.1(7) 6_554 . ?
Cl3 Cl2 Cl2 20.8(10) 11_666 16_656 ?
Cl3 Cl2 Cl2 108.1(7) 6_554 16_656 ?
C19 Cl2 Cl2 44.984(18) . 16_656 ?
Cl3 Cl2 Cl2 110.0(9) 11_666 11_666 ?
Cl3 Cl2 Cl2 18.5(7) 6_554 11_666 ?
C19 Cl2 Cl2 44.984(17) . 11_666 ?
Cl2 Cl2 Cl2 89.94(6) 16_656 11_666 ?
Cl2 Cl3 Cl2 140.7(16) 16_656 6_554 ?
Cl2 Cl3 C19 72.2(9) 16_656 . ?
Cl2 Cl3 C19 69.1(9) 6_554 . ?
Cl2 Cl3 Cl3 116.6(9) 16_656 16_656 ?
Cl2 Cl3 Cl3 24.2(9) 6_554 16_656 ?
C19 Cl3 Cl3 44.90(3) . 16_656 ?
Cl2 Cl3 Cl3 27.4(9) 16_656 11_666 ?
Cl2 Cl3 Cl3 113.8(9) 6_554 11_666 ?
C19 Cl3 Cl3 44.90(3) . 11_666 ?
Cl3 Cl3 Cl3 89.61(12) 16_656 11_666 ?

loop_
_geom_bond_atom_site_label_1
_geom_bond_atom_site_label_2
_geom_bond_distance
_geom_bond_site_symmetry_2
_geom_bond_publ_flag
Ru1 C1 1.880(9) . ?
Ru1 C1 1.880(9) 6_564 ?
Ru1 P1 2.4104(14) 6_564 ?
Ru1 P1 2.4104(14) . ?
Ru1 Cl1 2.4316(19) 6_564 ?
Ru1 Cl1 2.4316(19) . ?
P1 C8 1.825(5) . ?
P1 C14 1.832(7) . ?
P1 C2 1.836(7) . ?
C1 O1 1.118(8) . ?
C2 C3 1.358(10) . ?
C2 C7 1.377(9) . ?
C3 C4 1.376(11) . ?
C4 C5 1.356(14) . ?
C5 C6 1.349(13) . ?
C6 C7 1.393(11) . ?
C8 C9 1.364(8) . ?
C8 C13 1.382(8) . ?
C9 C10 1.390(9) . ?
C10 C11 1.350(9) . ?
C11 C12 1.356(10) . ?
C12 C13 1.385(8) . ?
C14 N1 1.467(7) . ?
N1 C18 1.449(8) . ?
N1 C15 1.452(8) . ?
C15 C16 1.504(9) . ?
C16 O2 1.429(9) . ?
O2 C17 1.426(10) . ?
C17 C18 1.517(9) . ?
C19 Cl3 1.569(11) 6_554 ?
C19 Cl3 1.569(11) 16_656 ?
C19 Cl3 1.569(11) . ?
C19 Cl3 1.569(11) 11_666 ?
C19 Cl2 1.643(11) 16_656 ?
C19 Cl2 1.643(11) 11_666 ?
C19 Cl2 1.643(11) . ?
C19 Cl2 1.643(11) 6_554 ?
Cl2 Cl3 1.16(2) 11_666 ?
Cl2 Cl3 1.30(2) 6_554 ?
Cl2 Cl2 2.325(15) 16_656 ?
Cl2 Cl2 2.325(15) 11_666 ?
Cl3 Cl2 1.16(2) 16_656 ?
Cl3 Cl2 1.304(19) 6_554 ?
Cl3 Cl3 2.223(16) 16_656 ?
Cl3 Cl3 2.223(16) 11_666 ?
